data_1011202
loop_
_publ_author_name
'Brown, G B'
'West, J'

_publ_section_title
;
The structure of monticellite (Mg Ca Si O4).
;
_journal_coden_ASTM ZEKGAX
_journal_name_full
;
Zeitschrift fuer Kristallographie, Kristallgeometrie, Kristallphysik,
Kristallchemie (-144,1977)
;
_journal_page_first 154
_journal_page_last 161
_journal_volume 66
_journal_year 1927
_chemical_formula_structural 'Ca Mg (Si O4)'
_chemical_formula_sum 'Ca Mg O4 Si'
_chemical_name_mineral Monticellite
_chemical_name_systematic 'Calcium magnesium silicate'
_space_group_IT_number 62
_symmetry_cell_setting orthorhombic
_symmetry_Int_Tables_number 62
_symmetry_space_group_name_Hall '-P 2c 2ab'
_symmetry_space_group_name_H-M 'P b n m'
_cell_angle_alpha 90
_cell_angle_beta 90
_cell_angle_gamma 90
_cell_formula_units_Z 4
_cell_length_a 4.815
_cell_length_b 11.08
_cell_length_c 6.37
_cell_volume 339.8
_cod_database_code 1011202

loop_
_symmetry_equiv_pos_as_xyz
x,y,z
1/2-x,1/2+y,1/2-z
-x,-y,1/2+z
1/2+x,1/2-y,-z
-x,-y,-z
1/2+x,1/2-y,1/2+z
x,y,1/2-z
1/2-x,1/2+y,z

loop_
_atom_site_label
_atom_site_type_symbol
_atom_site_symmetry_multiplicity
_atom_site_Wyckoff_symbol
_atom_site_fract_x
_atom_site_fract_y
_atom_site_fract_z
_atom_site_occupancy
_atom_site_attached_hydrogens
_atom_site_calc_flag
Mg1 Mg2+ 4 a 0. 0. 0. 1. 0 d
Ca1 Ca2+ 4 c -0.017 0.257 0.25 1. 0 d
Si1 Si4+ 4 c 0.403 0.086 0.25 1. 0 d
O1 O2- 4 c -0.236 0.067 0.25 1. 0 d
O2 O2- 4 c -0.264 0.464 0.25 1. 0 d
O3 O2- 8 d 0.25 0.153 0.03 1. 0 d

loop_
_atom_type_symbol
_atom_type_oxidation_number
Mg2+ 2.000
Ca2+ 2.000
Si4+ 4.000
O2- -2.000
